data_4065259
loop_
_publ_author_name
'Hans, Morgan'
'Willem, Quentin'
'Wouters, Johan'
'Demonceau, Albert'
'Delaude, Lionel'

_publ_section_title
;
 Synthesis and Catalytic Evaluation of Ruthenium--Arene Complexes Bearing
 Imidazol(in)ium-2-thiocarboxylate Ligands
;
_journal_issue 22
_journal_name_full Organometallics
_journal_page_first 6133
_journal_paper_doi 10.1021/om2006529
_journal_volume 30
_journal_year 2011
_chemical_formula_moiety 'C32 H40 Cl2 N2 O Ru S'
_chemical_formula_sum 'C32 H40 Cl2 N2 O Ru S'
_chemical_formula_weight 672.69
_chemical_name_systematic
;
 ?
;
_space_group_IT_number 14
_symmetry_cell_setting monoclinic
_symmetry_space_group_name_Hall '-P 2ybc'
_symmetry_space_group_name_H-M 'P 1 21/c 1'
_atom_sites_solution_hydrogens geom
_atom_sites_solution_primary direct
_atom_sites_solution_secondary difmap
_audit_creation_method SHELXL-97
_cell_angle_alpha 90.00
_cell_angle_beta 119.973(11)
_cell_angle_gamma 90.00
_cell_formula_units_Z 4
_cell_length_a 12.098(2)
_cell_length_b 17.026(2)
_cell_length_c 17.536(3)
_cell_measurement_reflns_used 1099
_cell_measurement_temperature 293(2)
_cell_measurement_theta_max 32.5179
_cell_measurement_theta_min 3.7073
_cell_volume 3129.0(9)
_computing_cell_refinement
;
CrysAlisPro, Oxford Diffraction Ltd.,
Version 1.171.33.55 (release 05-01-2010 CrysAlis171 .NET)
(compiled Jan  5 2010,16:28:46)
;
_computing_data_collection
;
CrysAlisPro, Oxford Diffraction Ltd.,
Version 1.171.33.55 (release 05-01-2010 CrysAlis171 .NET)
(compiled Jan  5 2010,16:28:46)
;
_computing_data_reduction
;
CrysAlisPro, Oxford Diffraction Ltd.,
Version 1.171.33.55 (release 05-01-2010 CrysAlis171 .NET)
(compiled Jan  5 2010,16:28:46)
;
_computing_structure_refinement 'SHELXL-97 (Sheldrick, 1997)'
_computing_structure_solution Sir92
_diffrn_ambient_temperature 293(2)
_diffrn_detector_area_resol_mean 10.3712
_diffrn_measured_fraction_theta_full 0.997
_diffrn_measured_fraction_theta_max 0.997
_diffrn_measurement_device_type 'Xcalibur, Ruby, Gemini ultra'
_diffrn_measurement_method '\w scans'
_diffrn_radiation_monochromator graphite
_diffrn_radiation_source 'fine-focus sealed tube'
_diffrn_radiation_type MoK\a
_diffrn_radiation_wavelength 0.71073
_diffrn_reflns_av_R_equivalents 0.1166
_diffrn_reflns_av_sigmaI/netI 0.1138
_diffrn_reflns_limit_h_max 14
_diffrn_reflns_limit_h_min -14
_diffrn_reflns_limit_k_max 20
_diffrn_reflns_limit_k_min -20
_diffrn_reflns_limit_l_max 20
_diffrn_reflns_limit_l_min -20
_diffrn_reflns_number 12423
_diffrn_reflns_theta_full 25.00
_diffrn_reflns_theta_max 25.03
_diffrn_reflns_theta_min 3.39
_exptl_absorpt_coefficient_mu 0.766
_exptl_absorpt_correction_T_max 0.9273
_exptl_absorpt_correction_T_min 0.7006
_exptl_absorpt_correction_type multi-scan
_exptl_absorpt_process_details
;
CrysAlisPro, Oxford Diffraction Ltd.,
Version 1.171.33.55 (release 05-01-2010 CrysAlis171 .NET)
(compiled Jan  5 2010,16:28:46)
Empirical absorption correction using spherical harmonics,
 implemented in SCALE3 ABSPACK scaling algorithm.
;
_exptl_crystal_colour pink
_exptl_crystal_density_diffrn 1.428
_exptl_crystal_density_method 'not measured'
_exptl_crystal_description plaquet
_exptl_crystal_F_000 1392
_exptl_crystal_size_max 0.50
_exptl_crystal_size_mid 0.25
_exptl_crystal_size_min 0.10
_refine_diff_density_max 2.271
_refine_diff_density_min -1.956
_refine_diff_density_rms 0.266
_refine_ls_extinction_method none
_refine_ls_goodness_of_fit_ref 1.125
_refine_ls_hydrogen_treatment constr
_refine_ls_matrix_type full
_refine_ls_number_parameters 355
_refine_ls_number_reflns 5515
_refine_ls_number_restraints 0
_refine_ls_restrained_S_all 1.125
_refine_ls_R_factor_all 0.1211
_refine_ls_R_factor_gt 0.0786
_refine_ls_shift/su_max 0.000
_refine_ls_shift/su_mean 0.000
_refine_ls_structure_factor_coef Fsqd
_refine_ls_weighting_details 'calc w=1/[\s^2^(Fo^2^)+(0.2000P)^2^+0.0000P] where P=(Fo^2^+2Fc^2^)/3'
_refine_ls_weighting_scheme calc
_refine_ls_wR_factor_gt 0.2117
_refine_ls_wR_factor_ref 0.3090
_reflns_number_gt 3731
_reflns_number_total 5515
_reflns_threshold_expression >2sigma(I)
_cod_data_source_file om2006529_si_002.cif
_cod_data_source_block bn_moha189tri
_cod_original_cell_volume 3129.0(8)
_cod_original_sg_symbol_H-M 'P 21/c'
_cod_database_code 4065259

loop_
_symmetry_equiv_pos_as_xyz
'x, y, z'
'-x, y+1/2, -z+1/2'
'-x, -y, -z'
'x, -y-1/2, z-1/2'

loop_
_atom_site_label
_atom_site_type_symbol
_atom_site_fract_x
_atom_site_fract_y
_atom_site_fract_z
_atom_site_U_iso_or_equiv
_atom_site_adp_type
_atom_site_occupancy
_atom_site_symmetry_multiplicity
_atom_site_calc_flag
_atom_site_refinement_flags
Ru1 Ru 0.64553(6) 0.33571(3) 0.55330(4) 0.0304(3) Uani 1 1 d .
Cl1 Cl 0.7102(2) 0.39233(14) 0.69557(15) 0.0537(7) Uani 1 1 d .
Cl2 Cl 0.7993(2) 0.42058(12) 0.54611(15) 0.0459(6) Uani 1 1 d .
S1 S 0.8289(2) 0.25252(12) 0.62401(16) 0.0428(6) Uani 1 1 d .
O1 O 0.7035(6) 0.1464(4) 0.6635(5) 0.0485(16) Uani 1 1 d .
N1 N 1.0135(7) 0.1115(4) 0.7676(5) 0.0441(19) Uani 1 1 d .
N2 N 0.9066(7) 0.0526(4) 0.6400(5) 0.0433(18) Uani 1 1 d .
C1 C 0.9084(8) 0.1098(4) 0.6902(5) 0.035(2) Uani 1 1 d .
C2 C 1.1010(9) 0.0495(5) 0.7727(6) 0.051(3) Uani 1 1 d .
H2A H 1.1244 0.0155 0.8229 0.062 Uiso 1 1 calc R
H2B H 1.1779 0.0717 0.7772 0.062 Uiso 1 1 calc R
C3 C 1.0241(9) 0.0050(6) 0.6866(6) 0.057(3) Uani 1 1 d .
H3A H 1.0690 0.0027 0.6538 0.069 Uiso 1 1 calc R
H3B H 1.0052 -0.0480 0.6970 0.069 Uiso 1 1 calc R
C4 C 1.0375(8) 0.1566(5) 0.8440(5) 0.036(2) Uani 1 1 d .
C5 C 0.8080(8) 0.0314(4) 0.5519(6) 0.047(3) Uani 1 1 d .
C6 C 0.7969(8) 0.1682(4) 0.6592(5) 0.0331(19) Uani 1 1 d .
C10 C 0.5546(7) 0.2735(4) 0.4276(5) 0.0350(19) Uani 1 1 d .
C11 C 0.5270(9) 0.2351(4) 0.4905(5) 0.043(2) Uani 1 1 d .
H11 H 0.5448 0.1818 0.5011 0.051 Uiso 1 1 d R
C12 C 0.4790(8) 0.2756(5) 0.5357(6) 0.042(2) Uani 1 1 d .
H12 H 0.4692 0.2493 0.5785 0.050 Uiso 1 1 d R
C13 C 0.4404(8) 0.3552(5) 0.5173(6) 0.040(2) Uani 1 1 d .
C14 C 0.4674(8) 0.3934(5) 0.4553(5) 0.036(2) Uani 1 1 d .
H14 H 0.4447 0.4459 0.4419 0.043 Uiso 1 1 d R
C15 C 0.5233(9) 0.3543(5) 0.4146(5) 0.041(2) Uani 1 1 d .
H15 H 0.5422 0.3823 0.3770 0.050 Uiso 1 1 d R
C16 C 0.3875(9) 0.3991(5) 0.5664(7) 0.052(3) Uani 1 1 d .
H16A H 0.2989 0.3864 0.5420 0.078 Uiso 1 1 calc R
H16B H 0.3965 0.4546 0.5612 0.078 Uiso 1 1 calc R
H16C H 0.4334 0.3844 0.6274 0.078 Uiso 1 1 calc R
C17 C 0.6106(10) 0.2285(5) 0.3818(6) 0.047(2) Uani 1 1 d .
H17 H 0.6592 0.1844 0.4198 0.056 Uiso 1 1 calc R
C18 C 0.5012(13) 0.1938(8) 0.2949(8) 0.084(4) Uani 1 1 d .
H18A H 0.4428 0.1658 0.3069 0.126 Uiso 1 1 calc R
H18B H 0.5362 0.1586 0.2697 0.126 Uiso 1 1 calc R
H18C H 0.4569 0.2357 0.2542 0.126 Uiso 1 1 calc R
C19 C 0.6992(12) 0.2750(6) 0.3617(9) 0.076(4) Uani 1 1 d .
H19A H 0.6513 0.3142 0.3182 0.114 Uiso 1 1 calc R
H19B H 0.7394 0.2404 0.3397 0.114 Uiso 1 1 calc R
H19C H 0.7632 0.3000 0.4145 0.114 Uiso 1 1 calc R
C20 C 0.9941(8) 0.1277(6) 0.8989(6) 0.044(2) Uani 1 1 d .
C21 C 1.0371(11) 0.1663(7) 0.9788(7) 0.063(3) Uani 1 1 d .
H21 H 1.0105 0.1484 1.0172 0.075 Uiso 1 1 calc R
C22 C 1.1182(11) 0.2304(8) 1.0031(7) 0.071(4) Uani 1 1 d .
C23 C 1.1541(10) 0.2573(6) 0.9437(8) 0.064(3) Uani 1 1 d .
H23 H 1.2058 0.3015 0.9581 0.077 Uiso 1 1 calc R
C24 C 1.1159(9) 0.2209(5) 0.8651(6) 0.051(3) Uani 1 1 d .
C26 C 0.9113(11) 0.0574(7) 0.8743(8) 0.067(3) Uani 1 1 d .
H26A H 0.8382 0.0649 0.8169 0.100 Uiso 1 1 calc R
H26B H 0.8839 0.0494 0.9165 0.100 Uiso 1 1 calc R
H26C H 0.9583 0.0122 0.8735 0.100 Uiso 1 1 calc R
C27 C 1.1693(13) 0.2656(8) 1.0927(8) 0.087(3) Uani 1 1 d .
H27A H 1.2303 0.2304 1.1361 0.130 Uiso 1 1 calc R
H27B H 1.1005 0.2742 1.1041 0.130 Uiso 1 1 calc R
H27C H 1.2100 0.3147 1.0953 0.130 Uiso 1 1 calc R
C28 C 1.1640(9) 0.2497(6) 0.8076(7) 0.059(3) Uani 1 1 d .
H28A H 1.1595 0.3060 0.8048 0.088 Uiso 1 1 calc R
H28B H 1.1128 0.2284 0.7495 0.088 Uiso 1 1 calc R
H28C H 1.2510 0.2334 0.8310 0.088 Uiso 1 1 calc R
C29 C 0.7097(9) -0.0164(5) 0.5457(6) 0.045(2) Uani 1 1 d .
C30 C 0.6196(11) -0.0416(6) 0.4601(7) 0.057(3) Uani 1 1 d .
H30 H 0.5527 -0.0736 0.4528 0.069 Uiso 1 1 calc R
C31 C 0.6267(10) -0.0209(6) 0.3883(6) 0.056(3) Uani 1 1 d .
C32 C 0.7276(10) 0.0274(5) 0.3985(6) 0.052(2) Uani 1 1 d .
H32 H 0.7345 0.0411 0.3497 0.063 Uiso 1 1 calc R
C33 C 0.8171(8) 0.0545(5) 0.4816(6) 0.040(2) Uani 1 1 d .
C34 C 0.7000(12) -0.0433(6) 0.6231(7) 0.064(3) Uani 1 1 d .
H34A H 0.7822 -0.0605 0.6688 0.096 Uiso 1 1 calc R
H34B H 0.6404 -0.0860 0.6059 0.096 Uiso 1 1 calc R
H34C H 0.6710 -0.0006 0.6445 0.096 Uiso 1 1 calc R
C35 C 0.5307(12) -0.0499(9) 0.2966(8) 0.087(3) Uani 1 1 d .
H35A H 0.5753 -0.0723 0.2694 0.130 Uiso 1 1 calc R
H35B H 0.4793 -0.0067 0.2618 0.130 Uiso 1 1 calc R
H35C H 0.4770 -0.0891 0.3009 0.130 Uiso 1 1 calc R
C36 C 0.9240(11) 0.1065(6) 0.4890(8) 0.063(3) Uani 1 1 d .
H36A H 0.9314 0.1522 0.5233 0.095 Uiso 1 1 calc R
H36B H 0.9053 0.1224 0.4312 0.095 Uiso 1 1 calc R
H36C H 1.0029 0.0778 0.5170 0.095 Uiso 1 1 calc R

loop_
_atom_site_aniso_label
_atom_site_aniso_U_11
_atom_site_aniso_U_22
_atom_site_aniso_U_33
_atom_site_aniso_U_23
_atom_site_aniso_U_13
_atom_site_aniso_U_12
Ru1 0.0354(5) 0.0199(4) 0.0257(5) 0.0011(2) 0.0075(3) -0.0017(2)
Cl1 0.0599(15) 0.0611(14) 0.0356(12) -0.0159(10) 0.0204(11) -0.0185(11)
Cl2 0.0534(13) 0.0374(11) 0.0483(13) -0.0043(9) 0.0264(11) -0.0120(9)
S1 0.0359(11) 0.0296(10) 0.0499(13) 0.0083(9) 0.0117(10) 0.0031(8)
O1 0.038(4) 0.049(3) 0.062(4) 0.020(3) 0.027(3) 0.016(3)
N1 0.049(4) 0.030(3) 0.032(4) 0.004(3) 0.004(3) 0.012(3)
N2 0.048(4) 0.039(4) 0.034(4) -0.002(3) 0.013(3) 0.012(3)
C1 0.037(4) 0.027(4) 0.029(4) 0.005(3) 0.007(4) 0.001(3)
C2 0.046(5) 0.051(5) 0.043(5) 0.009(4) 0.011(4) 0.029(4)
C3 0.057(6) 0.053(6) 0.045(5) -0.003(4) 0.013(5) 0.028(5)
C4 0.031(4) 0.049(5) 0.024(4) 0.001(3) 0.012(4) 0.012(4)
C5 0.045(5) 0.024(4) 0.047(5) -0.010(4) 0.004(4) 0.007(4)
C6 0.036(5) 0.031(4) 0.026(4) 0.000(3) 0.011(4) 0.011(3)
C10 0.020(4) 0.032(4) 0.038(4) 0.002(3) 0.004(3) 0.003(3)
C11 0.051(5) 0.021(3) 0.031(4) -0.005(3) 0.002(4) -0.009(4)
C12 0.045(5) 0.029(4) 0.038(5) 0.006(3) 0.011(4) -0.006(4)
C13 0.035(4) 0.037(4) 0.034(4) 0.000(4) 0.008(4) 0.002(4)
C14 0.031(4) 0.031(4) 0.034(4) 0.000(3) 0.006(4) 0.007(3)
C15 0.056(5) 0.029(4) 0.028(4) 0.002(3) 0.013(4) -0.001(4)
C16 0.038(5) 0.046(5) 0.063(6) 0.001(4) 0.019(5) 0.006(4)
C17 0.062(6) 0.037(4) 0.033(4) -0.006(4) 0.018(4) 0.006(4)
C18 0.079(8) 0.085(8) 0.064(8) -0.036(7) 0.017(7) -0.005(7)
C19 0.075(8) 0.051(6) 0.091(9) -0.010(6) 0.033(7) -0.005(6)
C20 0.038(5) 0.061(6) 0.034(4) 0.004(4) 0.020(4) 0.014(4)
C21 0.051(6) 0.098(9) 0.038(6) 0.013(5) 0.021(5) 0.026(6)
C22 0.052(7) 0.090(8) 0.036(6) -0.013(6) -0.005(5) 0.034(6)
C23 0.048(6) 0.053(6) 0.058(7) -0.012(5) 0.002(5) 0.004(5)
C24 0.034(5) 0.042(5) 0.052(6) -0.001(4) 0.003(4) 0.008(4)
C26 0.075(8) 0.073(7) 0.060(7) 0.016(6) 0.039(6) 0.008(6)
C27 0.074(6) 0.104(7) 0.054(5) -0.031(5) 0.010(4) 0.008(5)
C28 0.037(5) 0.063(6) 0.061(7) 0.006(5) 0.013(5) -0.008(5)
C29 0.057(6) 0.028(4) 0.046(5) 0.000(4) 0.023(5) 0.001(4)
C30 0.065(7) 0.045(5) 0.050(6) -0.004(4) 0.020(5) -0.017(5)
C31 0.065(6) 0.046(5) 0.037(5) -0.009(4) 0.011(5) -0.004(5)
C32 0.070(7) 0.048(5) 0.039(5) -0.003(4) 0.028(5) 0.005(5)
C33 0.044(5) 0.034(4) 0.039(5) 0.006(4) 0.019(4) 0.005(4)
C34 0.087(8) 0.043(5) 0.052(6) 0.014(5) 0.028(6) 0.001(5)
C35 0.074(6) 0.104(7) 0.054(5) -0.031(5) 0.010(4) 0.008(5)
C36 0.067(7) 0.054(6) 0.068(7) -0.008(5) 0.033(6) -0.003(5)

loop_
_atom_type_symbol
_atom_type_description
_atom_type_scat_dispersion_real
_atom_type_scat_dispersion_imag
_atom_type_scat_source
C C 0.0033 0.0016 'International Tables Vol C Tables 4.2.6.8 and 6.1.1.4'
H H 0.0000 0.0000 'International Tables Vol C Tables 4.2.6.8 and 6.1.1.4'
Cl Cl 0.1484 0.1585 'International Tables Vol C Tables 4.2.6.8 and 6.1.1.4'
N N 0.0061 0.0033 'International Tables Vol C Tables 4.2.6.8 and 6.1.1.4'
O O 0.0106 0.0060 'International Tables Vol C Tables 4.2.6.8 and 6.1.1.4'
Ru Ru -1.2594 0.8363 'International Tables Vol C Tables 4.2.6.8 and 6.1.1.4'
S S 0.1246 0.1234 'International Tables Vol C Tables 4.2.6.8 and 6.1.1.4'

loop_
_geom_angle_atom_site_label_1
_geom_angle_atom_site_label_2
_geom_angle_atom_site_label_3
_geom_angle
C12 Ru1 C15 80.9(3)
C12 Ru1 C11 37.5(4)
C15 Ru1 C11 68.4(3)
C12 Ru1 C10 70.1(3)
C15 Ru1 C10 38.1(3)
C11 Ru1 C10 39.3(3)
C12 Ru1 C14 67.5(3)
C15 Ru1 C14 36.8(3)
C11 Ru1 C14 79.2(3)
C10 Ru1 C14 68.1(3)
C12 Ru1 C13 37.5(3)
C15 Ru1 C13 67.8(4)
C11 Ru1 C13 67.4(3)
C10 Ru1 C13 82.0(3)
C14 Ru1 C13 37.5(3)
C12 Ru1 S1 110.7(2)
C15 Ru1 S1 127.6(3)
C11 Ru1 S1 90.1(2)
C10 Ru1 S1 96.0(2)
C14 Ru1 S1 163.8(2)
C13 Ru1 S1 146.9(2)
C12 Ru1 Cl2 167.3(2)
C15 Ru1 Cl2 88.0(3)
C11 Ru1 Cl2 141.8(3)
C10 Ru1 Cl2 104.5(2)
C14 Ru1 Cl2 99.9(2)
C13 Ru1 Cl2 131.8(2)
S1 Ru1 Cl2 80.90(8)
C12 Ru1 Cl1 97.8(3)
C15 Ru1 Cl1 142.8(2)
C11 Ru1 Cl1 129.6(3)
C10 Ru1 Cl1 167.9(2)
C14 Ru1 Cl1 108.3(2)
C13 Ru1 Cl1 88.5(2)
S1 Ru1 Cl1 87.86(9)
Cl2 Ru1 Cl1 87.38(8)
C6 S1 Ru1 111.8(3)
C1 N1 C4 127.7(7)
C1 N1 C2 110.1(7)
C4 N1 C2 121.5(6)
C1 N2 C5 129.2(7)
C1 N2 C3 110.4(7)
C5 N2 C3 120.3(7)
N2 C1 N1 113.2(7)
N2 C1 C6 121.8(7)
N1 C1 C6 125.0(7)
N1 C2 C3 103.5(7)
N1 C2 H2A 111.1
C3 C2 H2A 111.1
N1 C2 H2B 111.1
C3 C2 H2B 111.1
H2A C2 H2B 109.0
N2 C3 C2 102.5(7)
N2 C3 H3A 111.3
C2 C3 H3A 111.3
N2 C3 H3B 111.3
C2 C3 H3B 111.3
H3A C3 H3B 109.2
C24 C4 C20 122.9(9)
C24 C4 N1 117.8(9)
C20 C4 N1 118.9(8)
C33 C5 C29 123.6(8)
C33 C5 N2 120.0(8)
C29 C5 N2 116.3(9)
O1 C6 C1 117.0(7)
O1 C6 S1 132.0(6)
C1 C6 S1 111.1(6)
C15 C10 C11 114.4(8)
C15 C10 C17 124.7(8)
C11 C10 C17 120.9(7)
C15 C10 Ru1 69.5(5)
C11 C10 Ru1 69.1(4)
C17 C10 Ru1 131.0(6)
C12 C11 C10 122.2(7)
C12 C11 Ru1 70.8(5)
C10 C11 Ru1 71.6(4)
C12 C11 H11 119.6
C10 C11 H11 118.2
Ru1 C11 H11 130.3
C11 C12 C13 122.2(8)
C11 C12 Ru1 71.7(5)
C13 C12 Ru1 75.8(5)
C11 C12 H12 119.0
C13 C12 H12 118.8
Ru1 C12 H12 127.1
C12 C13 C14 115.5(8)
C12 C13 C16 122.1(9)
C14 C13 C16 122.1(8)
C12 C13 Ru1 66.7(5)
C14 C13 Ru1 69.2(5)
C16 C13 Ru1 129.5(6)
C15 C14 C13 122.1(8)
C15 C14 Ru1 69.3(5)
C13 C14 Ru1 73.3(5)
C15 C14 H14 119.5
C13 C14 H14 118.4
Ru1 C14 H14 132.5
C14 C15 C10 123.2(8)
C14 C15 Ru1 73.9(5)
C10 C15 Ru1 72.4(5)
C14 C15 H15 118.6
C10 C15 H15 118.1
Ru1 C15 H15 127.2
C13 C16 H16A 109.5
C13 C16 H16B 109.5
H16A C16 H16B 109.5
C13 C16 H16C 109.5
H16A C16 H16C 109.5
H16B C16 H16C 109.5
C10 C17 C19 114.9(8)
C10 C17 C18 109.2(9)
C19 C17 C18 109.1(10)
C10 C17 H17 107.8
C19 C17 H17 107.8
C18 C17 H17 107.8
C17 C18 H18A 109.5
C17 C18 H18B 109.5
H18A C18 H18B 109.5
C17 C18 H18C 109.5
H18A C18 H18C 109.5
H18B C18 H18C 109.5
C17 C19 H19A 109.5
C17 C19 H19B 109.5
H19A C19 H19B 109.5
C17 C19 H19C 109.5
H19A C19 H19C 109.5
H19B C19 H19C 109.5
C21 C20 C4 116.6(10)
C21 C20 C26 122.2(10)
C4 C20 C26 121.1(8)
C22 C21 C20 122.2(11)
C22 C21 H21 118.9
C20 C21 H21 118.9
C21 C22 C23 117.9(10)
C21 C22 C27 119.8(14)
C23 C22 C27 122.3(13)
C24 C23 C22 122.2(11)
C24 C23 H23 118.9
C22 C23 H23 118.9
C23 C24 C4 118.2(11)
C23 C24 C28 119.3(10)
C4 C24 C28 122.4(9)
C20 C26 H26A 109.5
C20 C26 H26B 109.5
H26A C26 H26B 109.5
C20 C26 H26C 109.5
H26A C26 H26C 109.5
H26B C26 H26C 109.5
C22 C27 H27A 109.5
C22 C27 H27B 109.5
H27A C27 H27B 109.5
C22 C27 H27C 109.5
H27A C27 H27C 109.5
H27B C27 H27C 109.5
C24 C28 H28A 109.5
C24 C28 H28B 109.5
H28A C28 H28B 109.5
C24 C28 H28C 109.5
H28A C28 H28C 109.5
H28B C28 H28C 109.5
C5 C29 C30 115.7(9)
C5 C29 C34 123.9(9)
C30 C29 C34 120.4(9)
C31 C30 C29 122.5(10)
C31 C30 H30 118.7
C29 C30 H30 118.7
C30 C31 C32 119.3(9)
C30 C31 C35 122.0(11)
C32 C31 C35 118.7(11)
C33 C32 C31 119.9(9)
C33 C32 H32 120.0
C31 C32 H32 120.0
C5 C33 C32 118.9(9)
C5 C33 C36 123.2(8)
C32 C33 C36 117.8(9)
C29 C34 H34A 109.5
C29 C34 H34B 109.5
H34A C34 H34B 109.5
C29 C34 H34C 109.5
H34A C34 H34C 109.5
H34B C34 H34C 109.5
C31 C35 H35A 109.5
C31 C35 H35B 109.5
H35A C35 H35B 109.5
C31 C35 H35C 109.5
H35A C35 H35C 109.5
H35B C35 H35C 109.5
C33 C36 H36A 109.5
C33 C36 H36B 109.5
H36A C36 H36B 109.5
C33 C36 H36C 109.5
H36A C36 H36C 109.5
H36B C36 H36C 109.5

loop_
_geom_bond_atom_site_label_1
_geom_bond_atom_site_label_2
_geom_bond_distance
Ru1 C12 2.140(9)
Ru1 C15 2.147(8)
Ru1 C11 2.151(7)
Ru1 C10 2.184(8)
Ru1 C14 2.204(8)
Ru1 C13 2.259(9)
Ru1 S1 2.391(2)
Ru1 Cl2 2.408(2)
Ru1 Cl1 2.411(2)
S1 C6 1.682(8)
O1 C6 1.227(11)
N1 C1 1.317(10)
N1 C4 1.442(11)
N1 C2 1.465(11)
N2 C1 1.306(11)
N2 C5 1.449(11)
N2 C3 1.478(11)
C1 C6 1.540(11)
C2 C3 1.522(13)
C2 H2A 0.9700
C2 H2B 0.9700
C3 H3A 0.9700
C3 H3B 0.9700
C4 C24 1.374(13)
C4 C20 1.396(12)
C5 C33 1.351(13)
C5 C29 1.400(14)
C10 C15 1.415(10)
C10 C11 1.456(13)
C10 C17 1.495(13)
C11 C12 1.378(13)
C11 H11 0.9301
C12 C13 1.419(11)
C12 H12 0.9299
C13 C14 1.437(13)
C13 C16 1.503(13)
C14 C15 1.375(13)
C14 H14 0.9300
C15 H15 0.9299
C16 H16A 0.9600
C16 H16B 0.9600
C16 H16C 0.9600
C17 C19 1.509(16)
C17 C18 1.551(13)
C17 H17 0.9800
C18 H18A 0.9600
C18 H18B 0.9600
C18 H18C 0.9600
C19 H19A 0.9600
C19 H19B 0.9600
C19 H19C 0.9600
C20 C21 1.392(14)
C20 C26 1.480(15)
C21 C22 1.385(18)
C21 H21 0.9300
C22 C23 1.392(19)
C22 C27 1.496(15)
C23 C24 1.364(15)
C23 H23 0.9300
C24 C28 1.477(15)
C26 H26A 0.9600
C26 H26B 0.9600
C26 H26C 0.9600
C27 H27A 0.9600
C27 H27B 0.9600
C27 H27C 0.9600
C28 H28A 0.9600
C28 H28B 0.9600
C28 H28C 0.9600
C29 C30 1.411(13)
C29 C34 1.491(14)
C30 C31 1.351(15)
C30 H30 0.9300
C31 C32 1.407(15)
C31 C35 1.520(13)
C32 C33 1.391(13)
C32 H32 0.9300
C33 C36 1.518(14)
C34 H34A 0.9600
C34 H34B 0.9600
C34 H34C 0.9600
C35 H35A 0.9600
C35 H35B 0.9600
C35 H35C 0.9600
C36 H36A 0.9600
C36 H36B 0.9600
C36 H36C 0.9600

loop_
_geom_torsion_atom_site_label_1
_geom_torsion_atom_site_label_2
_geom_torsion_atom_site_label_3
_geom_torsion_atom_site_label_4
_geom_torsion
C12 Ru1 S1 C6 -8.2(4)
C15 Ru1 S1 C6 -102.6(4)
C11 Ru1 S1 C6 -40.2(4)
C10 Ru1 S1 C6 -79.1(4)
C14 Ru1 S1 C6 -88.7(9)
C13 Ru1 S1 C6 5.4(5)
Cl2 Ru1 S1 C6 177.1(3)
Cl1 Ru1 S1 C6 89.4(3)
C5 N2 C1 N1 179.2(9)
C3 N2 C1 N1 1.3(12)
C5 N2 C1 C6 -1.1(15)
C3 N2 C1 C6 -179.0(8)
C4 N1 C1 N2 -167.7(9)
C2 N1 C1 N2 2.5(11)
C4 N1 C1 C6 12.6(14)
C2 N1 C1 C6 -177.2(8)
C1 N1 C2 C3 -4.9(11)
C4 N1 C2 C3 166.0(9)
C1 N2 C3 C2 -4.2(11)
C5 N2 C3 C2 177.7(9)
N1 C2 C3 N2 5.2(11)
C1 N1 C4 C24 -105.8(11)
C2 N1 C4 C24 85.0(11)
C1 N1 C4 C20 82.2(11)
C2 N1 C4 C20 -87.0(11)
C1 N2 C5 C33 98.6(12)
C3 N2 C5 C33 -83.7(11)
C1 N2 C5 C29 -84.4(11)
C3 N2 C5 C29 93.3(11)
N2 C1 C6 O1 80.2(11)
N1 C1 C6 O1 -100.1(10)
N2 C1 C6 S1 -99.3(9)
N1 C1 C6 S1 80.4(10)
Ru1 S1 C6 O1 -9.0(10)
Ru1 S1 C6 C1 170.4(5)
C12 Ru1 C10 C15 100.8(6)
C11 Ru1 C10 C15 127.9(8)
C14 Ru1 C10 C15 27.9(5)
C13 Ru1 C10 C15 64.1(6)
S1 Ru1 C10 C15 -149.3(5)
Cl2 Ru1 C10 C15 -67.1(5)
Cl1 Ru1 C10 C15 102.5(10)
C12 Ru1 C10 C11 -27.1(5)
C15 Ru1 C10 C11 -127.9(8)
C14 Ru1 C10 C11 -100.1(6)
C13 Ru1 C10 C11 -63.9(5)
S1 Ru1 C10 C11 82.8(5)
Cl2 Ru1 C10 C11 164.9(4)
Cl1 Ru1 C10 C11 -25.5(12)
C12 Ru1 C10 C17 -140.5(8)
C15 Ru1 C10 C17 118.7(10)
C11 Ru1 C10 C17 -113.4(9)
C14 Ru1 C10 C17 146.5(9)
C13 Ru1 C10 C17 -177.2(8)
S1 Ru1 C10 C17 -30.6(8)
Cl2 Ru1 C10 C17 51.5(8)
Cl1 Ru1 C10 C17 -138.8(8)
C15 C10 C11 C12 -2.4(11)
C17 C10 C11 C12 178.0(7)
Ru1 C10 C11 C12 51.8(7)
C15 C10 C11 Ru1 -54.2(6)
C17 C10 C11 Ru1 126.2(7)
C15 Ru1 C11 C12 -103.7(6)
C10 Ru1 C11 C12 -135.3(7)
C14 Ru1 C11 C12 -66.9(5)
C13 Ru1 C11 C12 -29.6(5)
S1 Ru1 C11 C12 125.3(5)
Cl2 Ru1 C11 C12 -159.3(4)
Cl1 Ru1 C11 C12 38.0(6)
C12 Ru1 C11 C10 135.3(7)
C15 Ru1 C11 C10 31.6(5)
C14 Ru1 C11 C10 68.4(5)
C13 Ru1 C11 C10 105.7(5)
S1 Ru1 C11 C10 -99.4(4)
Cl2 Ru1 C11 C10 -24.0(7)
Cl1 Ru1 C11 C10 173.3(3)
C10 C11 C12 C13 7.0(12)
Ru1 C11 C12 C13 59.1(7)
C10 C11 C12 Ru1 -52.1(7)
C15 Ru1 C12 C11 66.2(5)
C10 Ru1 C12 C11 28.3(5)
C14 Ru1 C12 C11 102.0(5)
C13 Ru1 C12 C11 131.5(8)
S1 Ru1 C12 C11 -60.7(5)
Cl2 Ru1 C12 C11 95.0(12)
Cl1 Ru1 C12 C11 -151.4(4)
C15 Ru1 C12 C13 -65.3(5)
C11 Ru1 C12 C13 -131.5(8)
C10 Ru1 C12 C13 -103.2(5)
C14 Ru1 C12 C13 -29.5(5)
S1 Ru1 C12 C13 167.8(4)
Cl2 Ru1 C12 C13 -36.5(15)
Cl1 Ru1 C12 C13 77.1(5)
C11 C12 C13 C14 -6.5(12)
Ru1 C12 C13 C14 50.6(7)
C11 C12 C13 C16 179.7(8)
Ru1 C12 C13 C16 -123.1(8)
C11 C12 C13 Ru1 -57.2(7)
C15 Ru1 C13 C12 104.4(6)
C11 Ru1 C13 C12 29.6(5)
C10 Ru1 C13 C12 67.5(5)
C14 Ru1 C13 C12 131.7(7)
S1 Ru1 C13 C12 -21.2(8)
Cl2 Ru1 C13 C12 169.9(4)
Cl1 Ru1 C13 C12 -105.0(5)
C12 Ru1 C13 C14 -131.7(8)
C15 Ru1 C13 C14 -27.3(5)
C11 Ru1 C13 C14 -102.1(5)
C10 Ru1 C13 C14 -64.1(5)
S1 Ru1 C13 C14 -152.9(4)
Cl2 Ru1 C13 C14 38.2(6)
Cl1 Ru1 C13 C14 123.4(4)
C12 Ru1 C13 C16 113.3(10)
C15 Ru1 C13 C16 -142.3(9)
C11 Ru1 C13 C16 142.8(9)
C10 Ru1 C13 C16 -179.2(9)
C14 Ru1 C13 C16 -115.0(10)
S1 Ru1 C13 C16 92.1(9)
Cl2 Ru1 C13 C16 -76.8(9)
Cl1 Ru1 C13 C16 8.3(8)
C12 C13 C14 C15 2.0(12)
C16 C13 C14 C15 175.8(8)
Ru1 C13 C14 C15 51.5(7)
C12 C13 C14 Ru1 -49.4(6)
C16 C13 C14 Ru1 124.3(8)
C12 Ru1 C14 C15 -105.4(6)
C11 Ru1 C14 C15 -68.1(6)
C10 Ru1 C14 C15 -28.8(5)
C13 Ru1 C14 C15 -134.9(7)
S1 Ru1 C14 C15 -18.4(12)
Cl2 Ru1 C14 C15 73.0(5)
Cl1 Ru1 C14 C15 163.5(4)
C12 Ru1 C14 C13 29.5(5)
C15 Ru1 C14 C13 134.9(7)
C11 Ru1 C14 C13 66.8(5)
C10 Ru1 C14 C13 106.1(5)
S1 Ru1 C14 C13 116.5(9)
Cl2 Ru1 C14 C13 -152.1(4)
Cl1 Ru1 C14 C13 -61.6(5)
C13 C14 C15 C10 2.3(13)
Ru1 C14 C15 C10 55.5(7)
C13 C14 C15 Ru1 -53.2(7)
C11 C10 C15 C14 -2.1(12)
C17 C10 C15 C14 177.5(8)
Ru1 C10 C15 C14 -56.1(7)
C11 C10 C15 Ru1 54.0(6)
C17 C10 C15 Ru1 -126.4(8)
C12 Ru1 C15 C14 64.4(5)
C11 Ru1 C15 C14 101.2(6)
C10 Ru1 C15 C14 133.7(8)
C13 Ru1 C15 C14 27.8(5)
S1 Ru1 C15 C14 173.6(4)
Cl2 Ru1 C15 C14 -109.5(5)
Cl1 Ru1 C15 C14 -26.5(7)
C12 Ru1 C15 C10 -69.3(5)
C11 Ru1 C15 C10 -32.5(5)
C14 Ru1 C15 C10 -133.7(8)
C13 Ru1 C15 C10 -105.9(6)
S1 Ru1 C15 C10 39.9(6)
Cl2 Ru1 C15 C10 116.8(5)
Cl1 Ru1 C15 C10 -160.2(4)
C15 C10 C17 C19 33.3(12)
C11 C10 C17 C19 -147.1(9)
Ru1 C10 C17 C19 -58.9(11)
C15 C10 C17 C18 -89.7(11)
C11 C10 C17 C18 89.9(10)
Ru1 C10 C17 C18 178.2(8)
C24 C4 C20 C21 -1.8(13)
N1 C4 C20 C21 169.8(8)
C24 C4 C20 C26 -179.0(9)
N1 C4 C20 C26 -7.4(12)
C4 C20 C21 C22 0.4(14)
C26 C20 C21 C22 177.6(10)
C20 C21 C22 C23 1.6(15)
C20 C21 C22 C27 -175.3(10)
C21 C22 C23 C24 -2.5(15)
C27 C22 C23 C24 174.4(10)
C22 C23 C24 C4 1.2(14)
C22 C23 C24 C28 -176.2(9)
C20 C4 C24 C23 1.0(13)
N1 C4 C24 C23 -170.7(8)
C20 C4 C24 C28 178.3(8)
N1 C4 C24 C28 6.7(12)
C33 C5 C29 C30 1.5(13)
N2 C5 C29 C30 -175.3(8)
C33 C5 C29 C34 179.0(9)
N2 C5 C29 C34 2.1(13)
C5 C29 C30 C31 -0.3(15)
C34 C29 C30 C31 -177.8(10)
C29 C30 C31 C32 0.2(16)
C29 C30 C31 C35 178.6(10)
C30 C31 C32 C33 -1.3(15)
C35 C31 C32 C33 -179.7(10)
C29 C5 C33 C32 -2.7(13)
N2 C5 C33 C32 174.1(8)
C29 C5 C33 C36 179.9(8)
N2 C5 C33 C36 -3.4(13)
C31 C32 C33 C5 2.5(14)
C31 C32 C33 C36 -179.9(8)
